data_8101396
loop_
_publ_author_name
'Euler, H.'
'Barbier, B.'
'Klumpp, S.'
'Kirfel, A.'

_publ_section_title
;
Crystal structure of Tutton's salts, Rb~2~[M^II^(H~2~O)~6~](SO~4~)
~2~, M^II^ = Mg, Mn, Fe, Co, Ni, Zn
;
_journal_issue 4
_journal_name_full 'Zeitschrift f\"ur Kristallographie - New Crystal Structures'
_journal_page_first 473
_journal_page_last 476
_journal_volume 215
_journal_year 2000
_chemical_formula_structural 'Rb2[Co(H2 O)6](S O4)2'
_chemical_formula_sum 'Co H12 O14 Rb2 S2'
_chemical_formula_weight 530.09
_space_group_IT_number 14
_symmetry_cell_setting monoclinic
_symmetry_space_group_name_Hall '-P 2yab'
_symmetry_space_group_name_H-M 'P 1 21/a 1'
_cell_angle_alpha 90.00
_cell_angle_beta 106.041(10)
_cell_angle_gamma 90.00
_cell_formula_units_Z 2
_cell_length_a 9.197(2)
_cell_length_b 12.446(2)
_cell_length_c 6.2364(10)
_cell_measurement_temperature 293(2)
_cell_volume 686.1(2)
_diffrn_ambient_temperature 293(2)
_exptl_crystal_density_diffrn 2.566
_refine_ls_R_factor_obs 0.0178
_refine_ls_wR_factor_obs 0.0374
_cod_original_sg_symbol_H-M 'P 21/a'
_cod_original_formula_sum 'H12 Co O14 Rb2 S2'
_cod_database_code 8101396

loop_
_symmetry_equiv_pos_as_xyz
'x, y, z'
'-x+1/2, y+1/2, -z'
'-x, -y, -z'
'x-1/2, -y-1/2, z'

loop_
_atom_site_aniso_label
_atom_site_aniso_U_11
_atom_site_aniso_U_22
_atom_site_aniso_U_33
_atom_site_aniso_U_23
_atom_site_aniso_U_13
_atom_site_aniso_U_12
Co 0.0203(2) 0.0226(2) 0.0217(2) 0.0003(2) 0.0063(2) -0.0014(2)
S 0.0214(3) 0.0241(3) 0.0244(3) -0.0011(2) 0.0063(2) -0.0020(2)
O1 0.0467(10) 0.0308(9) 0.0321(9) 0.0009(8) 0.0143(8) -0.0077(8)
O2 0.0248(9) 0.0449(11) 0.0509(11) -0.0020(9) 0.0040(8) 0.0059(8)
O3 0.0261(9) 0.0346(9) 0.0324(9) -0.0048(8) 0.0075(7) -0.0072(7)
O4 0.0425(10) 0.0331(9) 0.0275(8) -0.0041(7) 0.0138(7) -0.0048(8)
O5 0.0293(10) 0.0369(11) 0.0254(10) 0.0000(8) 0.0056(8) -0.0074(8)
O6 0.0238(10) 0.0293(11) 0.0379(10) 0.0017(8) 0.0081(8) 0.0017(8)
O7 0.0329(10) 0.0274(10) 0.0285(8) 0.0033(7) 0.0140(8) 0.0014(8)
Rb 0.0359(2) 0.0345(2) 0.0356(2) 0.00031(11) 0.01402(11) -0.00047(11)

loop_
_atom_site_label
_atom_site_type_symbol
_atom_site_fract_x
_atom_site_fract_y
_atom_site_fract_z
_atom_site_U_iso_or_equiv
_atom_site_thermal_displace_type
_atom_site_occupancy
_atom_site_calc_flag
_atom_site_refinement_flags
_atom_site_disorder_group
Co Co 0.0000 0.0000 0.0000 0.02144(12) Uani 1 d S .
S S 0.40389(6) 0.13915(4) 0.73112(9) 0.02330(14) Uani 1 d . .
O1 O 0.4129(2) 0.23173(14) 0.5886(3) 0.0358(4) Uani 1 d . .
O2 O 0.5434(2) 0.0760(2) 0.7758(3) 0.0415(5) Uani 1 d . .
O3 O 0.2763(2) 0.07095(13) 0.6106(3) 0.0311(4) Uani 1 d . .
O4 O 0.3778(2) 0.17728(13) 0.9420(3) 0.0335(4) Uani 1 d . .
O5 O 0.1657(2) 0.11244(15) 0.1624(3) 0.0309(4) Uani 1 d . .
O6 O -0.1694(2) 0.1114(2) 0.0243(3) 0.0304(4) Uani 1 d . .
O7 O -0.0020(2) -0.06712(15) 0.2991(3) 0.0285(4) Uani 1 d . .
Rb Rb 0.13020(3) 0.34982(2) 0.34704(4) 0.03452(11) Uani 1 d . .
H1 H 0.1981(35) 0.0973(25) 0.2776(55) 0.038(9) Uiso 1 d . .
H2 H 0.2310(36) 0.1250(24) 0.0973(55) 0.044(9) Uiso 1 d . .
H3 H -0.2447(35) 0.1041(23) -0.0447(48) 0.031(9) Uiso 1 d . .
H4 H -0.1549(36) 0.1711(27) -0.0084(53) 0.046(10) Uiso 1 d . .
H5 H -0.0761(42) -0.0646(27) 0.3430(57) 0.056(11) Uiso 1 d . .
H6 H 0.0223(33) -0.1313(25) 0.3326(50) 0.039(8) Uiso 1 d . .

loop_
_geom_bond_atom_site_label_1
_geom_bond_atom_site_label_2
_geom_bond_distance
_geom_bond_site_symmetry_2
_geom_bond_publ_flag
Co O7 2.049(2) 3 ?
Co O7 2.049(2) . ?
Co O5 2.110(2) . ?
Co O5 2.110(2) 3 ?
Co O6 2.122(2) 3 ?
Co O6 2.122(2) . ?
S O2 1.464(2) . ?
S O1 1.472(2) . ?
S O3 1.475(2) . ?
S O4 1.479(2) . ?
S Rb 3.5838(8) 4_665 ?
S Rb 3.6358(8) 2_546 ?
S Rb 3.8323(9) 4_666 ?
S Rb 3.9517(8) . ?
O1 H6 1.83(3) 2_556 ?
O1 O7 2.667(3) 2_556 ?
O1 Rb 2.993(2) 4_665 ?
O1 Rb 3.005(2) . ?
O2 H3 1.99(3) 1_656 ?
O2 O6 2.704(3) 1_656 ?
O2 Rb 3.134(2) 4_665 ?
O2 Rb 3.223(2) 2_546 ?
O2 Rb 3.551(2) 4_666 ?
O2 Rb 5.252(2) . ?
O3 H5 1.94(4) 3_556 ?
O3 H1 2.03(3) . ?
O3 O7 2.732(3) 3_556 ?
O3 O5 2.747(3) . ?
O3 Rb 2.874(2) 2_546 ?
O3 H5 3.63(4) . ?
O3 Rb 3.916(2) . ?
O4 H4 1.95(3) 4_666 ?
O4 H2 1.98(3) 1_556 ?
O4 O6 2.738(3) 4_666 ?
O4 O5 2.797(3) 1_556 ?
O4 Rb 2.940(2) 4_666 ?
O4 Rb 4.347(2) . ?
O5 H1 0.72(3) . ?
O5 H2 0.83(3) . ?
O5 O7 2.911(3) 3 ?
O5 O6 2.962(3) . ?
O5 O7 2.971(3) . ?
O5 O6 3.023(3) 3 ?
O5 Rb 3.220(2) . ?
O5 H1 0.72(3) . ?
O5 H2 0.83(3) . ?
O6 O7 2.935(3) 3 ?
O6 O7 2.964(3) . ?
O6 Rb 3.119(2) 4_565 ?
O6 Rb 4.170(2) . ?
O6 H3 0.71(3) . ?
O6 H4 0.79(3) . ?
O7 H5 0.80(4) . ?
O7 H6 0.84(3) . ?
Rb O3 2.874(2) 2_556 ?
Rb O4 2.940(2) 4_564 ?
Rb O1 2.993(2) 4_565 ?
Rb O6 3.119(2) 4_665 ?
Rb O2 3.134(2) 4_565 ?
Rb O2 3.223(2) 2_556 ?
Rb O2 3.551(2) 4_564 ?
Rb S 3.5838(8) 4_565 ?
Rb S 3.6358(8) 2_556 ?
Rb S 3.8323(9) 4_564 ?
Rb H1 3.26(3) . ?
